data_2216841
loop_
_publ_author_name
'He, Long'

_publ_section_title
;
 Methyl 2-hydroxy-3-(2-nitrophenyl)-2-(2-oxocyclopentyl)propanoate
;
_journal_coeditor_code XU2357
_journal_issue 12
_journal_name_full 'Acta Crystallographica Section E'
_journal_page_first o4595
_journal_page_last o4595
_journal_paper_doi 10.1107/S1600536807055912
_journal_volume 63
_journal_year 2007
_chemical_formula_iupac 'C15 H17 N O6'
_chemical_formula_moiety 'C15 H17 N O6'
_chemical_formula_sum 'C15 H17 N O6'
_chemical_formula_weight 307.30
_chemical_name_systematic
;
Methyl 2-hydroxy-3-(2-nitrophenyl)-2-(2-oxocyclopentyl)propanoate
;
_space_group_IT_number 14
_symmetry_cell_setting monoclinic
_symmetry_space_group_name_Hall '-P 2ybc'
_symmetry_space_group_name_H-M 'P 1 21/c 1'
_atom_sites_solution_hydrogens geom
_atom_sites_solution_primary direct
_atom_sites_solution_secondary difmap
_audit_creation_method SHELXL-97
_cell_angle_alpha 90.00
_cell_angle_beta 95.12(3)
_cell_angle_gamma 90.00
_cell_formula_units_Z 4
_cell_length_a 14.556(4)
_cell_length_b 5.540(2)
_cell_length_c 18.194(6)
_cell_measurement_reflns_used 19
_cell_measurement_temperature 292(2)
_cell_measurement_theta_max 9.32
_cell_measurement_theta_min 4.95
_cell_volume 1461.3(8)
_computing_cell_refinement 'DIFRAC (Gabe <i>et al.</i>, 1993)'
_computing_data_collection 'DIFRAC (Gabe <i>et al.</i>, 1993)'
_computing_data_reduction 'NRCVAX (Gabe <i>et al.</i>,  1989)'
_computing_molecular_graphics 'ORTEP3 for Windows (Farrugia,1997)'
_computing_publication_material 'SHELXL97 (Sheldrick, 1997)'
_computing_structure_refinement 'SHELXL97 (Sheldrick, 1997)'
_computing_structure_solution 'SHELXS97 (Sheldrick, 1997)'
_diffrn_ambient_temperature 292(2)
_diffrn_measured_fraction_theta_full 0.997
_diffrn_measured_fraction_theta_max 0.997
_diffrn_measurement_device_type 'Enraf--Nonius CAD-4'
_diffrn_measurement_method '\w/2\q scan'
_diffrn_radiation_monochromator graphite
_diffrn_radiation_source 'fine-focus sealed tube'
_diffrn_radiation_type MoK\a
_diffrn_radiation_wavelength 0.71073
_diffrn_reflns_av_R_equivalents 0.0095
_diffrn_reflns_av_sigmaI/netI 0.1483
_diffrn_reflns_limit_h_max 17
_diffrn_reflns_limit_h_min -17
_diffrn_reflns_limit_k_max 6
_diffrn_reflns_limit_k_min 0
_diffrn_reflns_limit_l_max 21
_diffrn_reflns_limit_l_min -4
_diffrn_reflns_number 2595
_diffrn_reflns_theta_full 25.05
_diffrn_reflns_theta_max 25.05
_diffrn_reflns_theta_min 1.40
_diffrn_standards_decay_% 4.8
_diffrn_standards_interval_count 300
_diffrn_standards_number 3
_exptl_absorpt_coefficient_mu 0.109
_exptl_absorpt_correction_type none
_exptl_crystal_colour colourless
_exptl_crystal_density_diffrn 1.397
_exptl_crystal_density_method 'not measured'
_exptl_crystal_description block
_exptl_crystal_F_000 648
_exptl_crystal_size_max 0.25
_exptl_crystal_size_mid 0.22
_exptl_crystal_size_min 0.05
_refine_diff_density_max 0.337
_refine_diff_density_min -0.285
_refine_ls_extinction_method none
_refine_ls_goodness_of_fit_ref 0.908
_refine_ls_hydrogen_treatment constr
_refine_ls_matrix_type full
_refine_ls_number_parameters 201
_refine_ls_number_reflns 2591
_refine_ls_number_restraints 0
_refine_ls_restrained_S_all 0.908
_refine_ls_R_factor_all 0.2237
_refine_ls_R_factor_gt 0.0760
_refine_ls_shift/su_max 0.001
_refine_ls_shift/su_mean 0.000
_refine_ls_structure_factor_coef Fsqd
_refine_ls_weighting_details 'calc w=1/[\s^2^(Fo^2^)+(0.107P)^2^] where P=(Fo^2^+2Fc^2^)/3'
_refine_ls_weighting_scheme calc
_refine_ls_wR_factor_gt 0.1785
_refine_ls_wR_factor_ref 0.2202
_reflns_number_gt 949
_reflns_number_total 2591
_reflns_threshold_expression I>2\s(I)
_cod_data_source_file xu2357.cif
_cod_data_source_block I
_cod_depositor_comments
;
The following automatic conversions were performed:
'_symmetry_cell_setting' value 'Monoclinic' changed to 'monoclinic'
according to '/home/saulius/struct/CIF-dictionaries/cif_core.dic'
dictionary named 'cif_core.dic' version 2.4.1 from 2010-06-29.

Automatic conversion script
Id: cif_fix_enum 1527 2010-12-29 10:47:43Z saulius 

The following automatic conversions were performed:

'_symmetry_cell_setting' value 'Monoclinic' changed to 'monoclinic'
according to /home/saulius/struct/CIF-dictionaries/cif_core.dic
dictionary named 'cif_core.dic' version 2.4.1 from 2010-06-29.

Automatic conversion script
Id: cif_fix_values 1715 2011-07-08 13:25:40Z adriana 
;
_cod_original_sg_symbol_H-M 'P 21/c'
_cod_database_code 2216841
_cod_database_fobs_code 2216841

loop_
_symmetry_equiv_pos_as_xyz
'x, y, z'
'-x, y+1/2, -z+1/2'
'-x, -y, -z'
'x, -y-1/2, z-1/2'

loop_
_atom_site_type_symbol
_atom_site_label
_atom_site_fract_x
_atom_site_fract_y
_atom_site_fract_z
_atom_site_U_iso_or_equiv
_atom_site_adp_type
_atom_site_calc_flag
_atom_site_refinement_flags
_atom_site_occupancy
O O1 0.0421(3) 0.2211(8) 0.2122(3) 0.0735(15) Uani d . 1
O O2 0.1788(3) 0.1796(7) 0.0950(2) 0.0445(10) Uani d . 1
H H2 0.2285 0.2059 0.0785 0.053 Uiso calc R 1
O O3 0.2303(2) -0.0964(6) 0.27028(19) 0.0421(10) Uani d . 1
O O4 0.2620(3) 0.2696(7) 0.2269(2) 0.0583(12) Uani d . 1
O O5 0.3485(4) 0.3703(9) 0.0026(3) 0.0834(16) Uani d . 1
O O6 0.2893(3) 0.0276(9) -0.0299(2) 0.0691(14) Uani d . 1
N N1 0.3379(4) 0.1526(11) 0.0124(3) 0.0549(14) Uani d . 1
C C1 0.0238(4) 0.0522(11) 0.1718(3) 0.0456(15) Uani d . 1
C C2 -0.0695(4) -0.0067(12) 0.1355(3) 0.0541(17) Uani d . 1
H H2A -0.0909 0.1195 0.1012 0.065 Uiso calc R 1
H H2B -0.1137 -0.0252 0.1720 0.065 Uiso calc R 1
C C3 -0.0574(4) -0.2430(12) 0.0950(3) 0.0548(17) Uani d . 1
H H3A -0.0713 -0.3797 0.1254 0.066 Uiso calc R 1
H H3B -0.0973 -0.2487 0.0494 0.066 Uiso calc R 1
C C4 0.0428(4) -0.2444(11) 0.0796(3) 0.0471(15) Uani d . 1
H H4A 0.0523 -0.1489 0.0363 0.056 Uiso calc R 1
H H4B 0.0643 -0.4077 0.0723 0.056 Uiso calc R 1
C C5 0.0921(3) -0.1321(10) 0.1492(3) 0.0392(14) Uani d . 1
H H5 0.0981 -0.2572 0.1874 0.047 Uiso calc R 1
C C6 0.1875(4) -0.0227(9) 0.1435(3) 0.0365(13) Uani d . 1
C C7 0.2303(4) 0.0695(10) 0.2176(3) 0.0379(13) Uani d . 1
C C8 0.2536(4) -0.2062(10) 0.1124(3) 0.0400(14) Uani d . 1
H H8A 0.2485 -0.3581 0.1382 0.048 Uiso calc R 1
H H8B 0.2334 -0.2342 0.0608 0.048 Uiso calc R 1
C C9 0.3530(4) -0.1341(10) 0.1178(3) 0.0362(13) Uani d . 1
C C10 0.4123(4) -0.2346(10) 0.1729(3) 0.0412(14) Uani d . 1
H H10 0.3888 -0.3479 0.2039 0.049 Uiso calc R 1
C C11 0.5037(4) -0.1768(12) 0.1844(3) 0.0558(17) Uani d . 1
H H11 0.5413 -0.2555 0.2208 0.067 Uiso calc R 1
C C12 0.5397(4) -0.0019(12) 0.1417(3) 0.0517(17) Uani d . 1
H H12 0.6016 0.0408 0.1497 0.062 Uiso calc R 1
C C13 0.4844(4) 0.1078(11) 0.0880(3) 0.0509(17) Uani d . 1
H H13 0.5083 0.2277 0.0595 0.061 Uiso calc R 1
C C14 0.3933(4) 0.0434(10) 0.0753(3) 0.0414(14) Uani d . 1
C C15 0.2697(4) -0.0246(11) 0.3430(3) 0.0530(17) Uani d . 1
H H15A 0.3355 -0.0110 0.3429 0.064 Uiso calc R 1
H H15B 0.2553 -0.1437 0.3785 0.064 Uiso calc R 1
H H15C 0.2445 0.1284 0.3557 0.064 Uiso calc R 1

loop_
_atom_site_aniso_label
_atom_site_aniso_U_11
_atom_site_aniso_U_22
_atom_site_aniso_U_33
_atom_site_aniso_U_12
_atom_site_aniso_U_13
_atom_site_aniso_U_23
O1 0.078(3) 0.058(3) 0.087(4) -0.003(3) 0.021(3) -0.036(3)
O2 0.052(2) 0.035(2) 0.048(2) 0.002(2) 0.0130(19) 0.0112(19)
O3 0.061(3) 0.026(2) 0.039(2) -0.0021(19) -0.0014(17) 0.0054(18)
O4 0.081(3) 0.035(3) 0.056(3) -0.010(2) -0.008(2) -0.003(2)
O5 0.132(5) 0.052(3) 0.066(3) -0.001(3) 0.008(3) 0.020(3)
O6 0.075(3) 0.087(4) 0.044(3) -0.005(3) -0.003(2) -0.004(3)
N1 0.073(4) 0.051(4) 0.043(3) 0.009(3) 0.017(3) 0.007(3)
C1 0.051(4) 0.038(4) 0.049(4) 0.005(3) 0.011(3) -0.001(3)
C2 0.047(4) 0.064(5) 0.050(4) 0.011(3) 0.004(3) 0.002(3)
C3 0.041(4) 0.066(4) 0.056(4) -0.004(3) -0.003(3) -0.001(3)
C4 0.050(4) 0.041(4) 0.049(3) -0.003(3) -0.001(3) -0.005(3)
C5 0.037(3) 0.047(4) 0.033(3) -0.003(3) 0.000(2) 0.004(3)
C6 0.049(3) 0.031(3) 0.030(3) 0.007(3) 0.006(2) 0.005(3)
C7 0.039(3) 0.023(3) 0.052(4) -0.001(3) 0.007(3) -0.005(3)
C8 0.053(4) 0.028(3) 0.040(3) 0.003(3) 0.008(3) -0.004(3)
C9 0.040(3) 0.033(3) 0.036(3) 0.003(3) 0.004(2) -0.007(3)
C10 0.041(3) 0.032(3) 0.050(3) 0.004(3) 0.001(3) 0.001(3)
C11 0.058(4) 0.052(4) 0.056(4) 0.004(4) -0.001(3) 0.003(3)
C12 0.038(3) 0.062(4) 0.053(4) -0.005(3) -0.003(3) -0.017(4)
C13 0.058(4) 0.049(4) 0.048(4) -0.020(3) 0.019(3) -0.012(3)
C14 0.051(4) 0.039(4) 0.035(3) 0.007(3) 0.010(3) -0.008(3)
C15 0.057(4) 0.063(4) 0.037(3) -0.001(3) -0.002(3) 0.009(3)

loop_
_atom_type_symbol
_atom_type_description
_atom_type_scat_dispersion_real
_atom_type_scat_dispersion_imag
_atom_type_scat_source
C C 0.0033 0.0016 'International Tables Vol C Tables 4.2.6.8 and 6.1.1.4'
H H 0.0000 0.0000 'International Tables Vol C Tables 4.2.6.8 and 6.1.1.4'
N N 0.0061 0.0033 'International Tables Vol C Tables 4.2.6.8 and 6.1.1.4'
O O 0.0106 0.0060 'International Tables Vol C Tables 4.2.6.8 and 6.1.1.4'

loop_
_geom_angle_atom_site_label_1
_geom_angle_atom_site_label_2
_geom_angle_atom_site_label_3
_geom_angle
C6 O2 H2 109.5
C7 O3 C15 116.3(4)
O6 N1 O5 122.7(6)
O6 N1 C14 120.4(6)
O5 N1 C14 116.7(6)
O1 C1 C2 125.7(5)
O1 C1 C5 125.2(5)
C2 C1 C5 109.1(5)
C1 C2 C3 105.2(5)
C1 C2 H2A 110.7
C3 C2 H2A 110.7
C1 C2 H2B 110.7
C3 C2 H2B 110.7
H2A C2 H2B 108.8
C4 C3 C2 104.5(5)
C4 C3 H3A 110.9
C2 C3 H3A 110.9
C4 C3 H3B 110.9
C2 C3 H3B 110.9
H3A C3 H3B 108.9
C3 C4 C5 103.6(4)
C3 C4 H4A 111.0
C5 C4 H4A 111.0
C3 C4 H4B 111.0
C5 C4 H4B 111.0
H4A C4 H4B 109.0
C1 C5 C6 112.1(5)
C1 C5 C4 103.2(4)
C6 C5 C4 117.9(4)
C1 C5 H5 107.7
C6 C5 H5 107.7
C4 C5 H5 107.7
O2 C6 C7 107.0(4)
O2 C6 C5 108.8(4)
C7 C6 C5 112.1(4)
O2 C6 C8 108.3(4)
C7 C6 C8 109.1(4)
C5 C6 C8 111.3(4)
O4 C7 O3 124.0(5)
O4 C7 C6 123.7(5)
O3 C7 C6 112.4(4)
C9 C8 C6 115.5(4)
C9 C8 H8A 108.4
C6 C8 H8A 108.4
C9 C8 H8B 108.4
C6 C8 H8B 108.4
H8A C8 H8B 107.5
C10 C9 C14 114.6(5)
C10 C9 C8 118.6(5)
C14 C9 C8 126.6(5)
C11 C10 C9 123.6(6)
C11 C10 H10 118.2
C9 C10 H10 118.2
C10 C11 C12 119.6(6)
C10 C11 H11 120.2
C12 C11 H11 120.2
C13 C12 C11 119.5(5)
C13 C12 H12 120.3
C11 C12 H12 120.3
C12 C13 C14 120.6(6)
C12 C13 H13 119.7
C14 C13 H13 119.7
C13 C14 C9 122.1(5)
C13 C14 N1 118.6(5)
C9 C14 N1 119.2(5)
O3 C15 H15A 109.5
O3 C15 H15B 109.5
H15A C15 H15B 109.5
O3 C15 H15C 109.5
H15A C15 H15C 109.5
H15B C15 H15C 109.5

loop_
_geom_bond_atom_site_label_1
_geom_bond_atom_site_label_2
_geom_bond_distance
O1 C1 1.205(7)
O2 C6 1.426(6)
O2 H2 0.8200
O3 C7 1.329(6)
O3 C15 1.449(6)
O4 C7 1.206(6)
O5 N1 1.230(6)
O6 N1 1.214(6)
N1 C14 1.470(7)
C1 C2 1.492(8)
C1 C5 1.508(8)
C2 C3 1.520(8)
C2 H2A 0.9700
C2 H2B 0.9700
C3 C4 1.509(7)
C3 H3A 0.9700
C3 H3B 0.9700
C4 C5 1.530(7)
C4 H4A 0.9700
C4 H4B 0.9700
C5 C6 1.527(7)
C5 H5 0.9800
C6 C7 1.521(7)
C6 C8 1.542(7)
C8 C9 1.496(7)
C8 H8A 0.9700
C8 H8B 0.9700
C9 C10 1.380(7)
C9 C14 1.410(7)
C10 C11 1.365(8)
C10 H10 0.9300
C11 C12 1.374(8)
C11 H11 0.9300
C12 C13 1.353(8)
C12 H12 0.9300
C13 C14 1.373(7)
C13 H13 0.9300
C15 H15A 0.9600
C15 H15B 0.9600
C15 H15C 0.9600

loop_
_geom_hbond_atom_site_label_D
_geom_hbond_atom_site_label_H
_geom_hbond_atom_site_label_A
_geom_hbond_distance_DH
_geom_hbond_distance_HA
_geom_hbond_distance_DA
_geom_hbond_angle_DHA
O2 H2 O5 0.82 2.49 3.283(7) 162
O2 H2 O6 0.82 2.45 3.018(5) 127
